data_4037445
loop_
_publ_author_name
'Boraty\'nski, Przemys\/law J'
'Kowalczyk, Rafa\/l'
'Kobyla\'nska, Anna'
'B\;akowicz, Julia'

_publ_section_title
;
 Tricyclic Quaternary Ammonium Salts Derived from Cinchona Alkaloids.
;
_journal_issue 24
_journal_name_full 'The Journal of organic chemistry'
_journal_page_first 12489
_journal_page_last 12493
_journal_paper_doi 10.1021/acs.joc.6b02348
_journal_volume 81
_journal_year 2016
_chemical_absolute_configuration syn
_chemical_formula_sum 'C22 H29 Cl N2 O'
_chemical_formula_weight 372.92
_space_group_crystal_system orthorhombic
_space_group_IT_number 19
_space_group_name_Hall 'P 2ac 2ab'
_space_group_name_H-M_alt 'P 21 21 21'
_atom_sites_solution_hydrogens geom
_atom_sites_solution_primary direct
_atom_sites_solution_secondary difmap
_audit_creation_method SHELXL-2014/7
_cell_angle_alpha 90
_cell_angle_beta 90
_cell_angle_gamma 90
_cell_formula_units_Z 4
_cell_length_a 8.3640(4)
_cell_length_b 11.4403(8)
_cell_length_c 21.0151(10)
_cell_measurement_reflns_used 1719
_cell_measurement_temperature 299(2)
_cell_measurement_theta_max 27.95
_cell_measurement_theta_min 1.78
_cell_volume 2010.9(2)
_computing_cell_refinement 'CrysAlisPro (Agilent Technologies, 2011)'
_computing_data_collection 'CrysAlisPro (Agilent Technologies, 2011)'
_computing_data_reduction 'CrysAlisPro (Agilent Technologies, 2011)'
_computing_molecular_graphics 'ORTEP-3 for Windows (Farrugia, 2012)'
_computing_publication_material 'SHELXL-2014/7 (Sheldrick, 2015)'
_computing_structure_refinement 'SHELXL-2014/7 (Sheldrick, 2015)'
_computing_structure_solution 'SHELXS-97 (Sheldrick, 2008)'
_diffrn_ambient_temperature 299(2)
_diffrn_detector_area_resol_mean 15.9718
_diffrn_measured_fraction_theta_full 1.000
_diffrn_measured_fraction_theta_max 1.000
_diffrn_measurement_device_type 'KM4 with Eos CCD'
_diffrn_measurement_method '\f- and \w scans'
_diffrn_radiation_monochromator graphite
_diffrn_radiation_source 'fine-focus sealed tube'
_diffrn_radiation_type MoK\a
_diffrn_radiation_wavelength 0.71073
_diffrn_reflns_av_R_equivalents 0.0274
_diffrn_reflns_av_unetI/netI 0.0548
_diffrn_reflns_Laue_measured_fraction_full 1.000
_diffrn_reflns_Laue_measured_fraction_max 1.000
_diffrn_reflns_limit_h_max 10
_diffrn_reflns_limit_h_min -6
_diffrn_reflns_limit_k_max 14
_diffrn_reflns_limit_k_min -11
_diffrn_reflns_limit_l_max 12
_diffrn_reflns_limit_l_min -25
_diffrn_reflns_number 5785
_diffrn_reflns_point_group_measured_fraction_full 0.925
_diffrn_reflns_point_group_measured_fraction_max 0.919
_diffrn_reflns_theta_full 25.242
_diffrn_reflns_theta_max 25.994
_diffrn_reflns_theta_min 1.938
_exptl_absorpt_coefficient_mu 0.203
_exptl_absorpt_correction_T_max 1.00000
_exptl_absorpt_correction_T_min 0.95740
_exptl_absorpt_correction_type multi-scan
_exptl_absorpt_process_details 'Scale3 AbsPack (Agilent Technologies, 2011)'
_exptl_crystal_colour colourless
_exptl_crystal_density_diffrn 1.232
_exptl_crystal_description block
_exptl_crystal_F_000 800
_exptl_crystal_size_max 0.40
_exptl_crystal_size_mid 0.25
_exptl_crystal_size_min 0.15
_refine_diff_density_max 0.237
_refine_diff_density_min -0.162
_refine_diff_density_rms 0.035
_refine_ls_abs_structure_details
;
 Flack x determined using 621 quotients [(I+)-(I-)]/[(I+)+(I-)]
 (Parsons, Flack and Wagner, Acta Cryst. B69 (2013) 249-259).
;
_refine_ls_abs_structure_Flack -0.09(8)
_refine_ls_extinction_method none
_refine_ls_goodness_of_fit_ref 1.038
_refine_ls_hydrogen_treatment constr
_refine_ls_matrix_type full
_refine_ls_number_parameters 235
_refine_ls_number_reflns 3638
_refine_ls_number_restraints 0
_refine_ls_restrained_S_all 1.038
_refine_ls_R_factor_all 0.1059
_refine_ls_R_factor_gt 0.0620
_refine_ls_shift/su_max 0.000
_refine_ls_shift/su_mean 0.000
_refine_ls_structure_factor_coef Fsqd
_refine_ls_weighting_details 'w=1/[\s^2^(Fo^2^)+(0.0553P)^2^+0.4612P] where P=(Fo^2^+2Fc^2^)/3'
_refine_ls_weighting_scheme calc
_refine_ls_wR_factor_gt 0.1275
_refine_ls_wR_factor_ref 0.1497
_reflns_Friedel_coverage 0.600
_reflns_Friedel_fraction_full 0.822
_reflns_Friedel_fraction_max 0.809
_reflns_number_gt 2287
_reflns_number_total 3638
_reflns_threshold_expression 'I > 2\s(I)'
_cod_data_source_file jo6b02348_si_001.cif
_cod_data_source_block comp1
_cod_database_code 4037445
_shelx_shelxl_version_number 2014/7
_shelx_space_group_comment
;
The symmetry employed for this shelxl refinement is uniquely defined
by the following loop, which should always be used as a source of
symmetry information in preference to the above space-group names.
They are only intended as comments.
;

loop_
_space_group_symop_operation_xyz
'x, y, z'
'-x+1/2, -y, z+1/2'
'-x, y+1/2, -z+1/2'
'x+1/2, -y+1/2, -z'

loop_
_atom_site_label
_atom_site_type_symbol
_atom_site_fract_x
_atom_site_fract_y
_atom_site_fract_z
_atom_site_U_iso_or_equiv
_atom_site_adp_type
_atom_site_occupancy
_atom_site_site_symmetry_order
_atom_site_calc_flag
_atom_site_refinement_flags_posn
_atom_site_refinement_flags_adp
Cl1 Cl 0.19800(16) 0.06941(15) 0.07148(6) 0.0730(5) Uani 1 1 d . .
N1 N -0.3336(4) 0.1043(4) 0.0194(2) 0.0556(12) Uani 1 1 d . .
N2 N -0.4272(11) -0.0994(9) 0.2980(3) 0.124(3) Uani 1 1 d . .
O1 O 0.1530(8) -0.2576(5) 0.2129(4) 0.135(2) Uani 1 1 d . .
C1 C -0.3637(8) 0.2134(5) 0.0572(3) 0.083(2) Uani 1 1 d . .
H1A H -0.4771 0.2232 0.0654 0.099 Uiso 1 1 calc R U
H1B H -0.3248 0.2816 0.0346 0.099 Uiso 1 1 calc R U
C2 C -0.2731(7) 0.1967(5) 0.1187(3) 0.0757(18) Uani 1 1 d . .
H2A H -0.3334 0.2279 0.1543 0.091 Uiso 1 1 calc R U
H2B H -0.1703 0.2358 0.1168 0.091 Uiso 1 1 calc R U
C3 C -0.2505(5) 0.0629(5) 0.1258(2) 0.0537(13) Uani 1 1 d . .
H3 H -0.1375 0.0440 0.1190 0.064 Uiso 1 1 calc R U
C4 C -0.3498(5) 0.0110(4) 0.0703(2) 0.0477(12) Uani 1 1 d . .
H4 H -0.4620 0.0088 0.0836 0.057 Uiso 1 1 calc R U
C5 C -0.3082(9) -0.1070(5) 0.0436(3) 0.0794(18) Uani 1 1 d . .
H5A H -0.3955 -0.1611 0.0510 0.095 Uiso 1 1 calc R U
H5B H -0.2136 -0.1372 0.0646 0.095 Uiso 1 1 calc R U
C6 C -0.2774(7) -0.0956(7) -0.0274(3) 0.087(2) Uani 1 1 d . .
H6 H -0.2546 -0.1727 -0.0456 0.104 Uiso 1 1 calc R U
C7 C -0.1361(7) -0.0158(10) -0.0372(3) 0.130(4) Uani 1 1 d . .
H7A H -0.1140 -0.0084 -0.0823 0.156 Uiso 1 1 calc R U
H7B H -0.0424 -0.0489 -0.0168 0.156 Uiso 1 1 calc R U
C8 C -0.1711(7) 0.1045(8) -0.0092(3) 0.099(3) Uani 1 1 d . .
H8A H -0.0922 0.1232 0.0231 0.118 Uiso 1 1 calc R U
H8B H -0.1650 0.1634 -0.0423 0.118 Uiso 1 1 calc R U
C9 C -0.4526(6) 0.0799(5) -0.0318(2) 0.0627(15) Uani 1 1 d . .
H9A H -0.4451 0.1396 -0.0645 0.075 Uiso 1 1 calc R U
H9B H -0.5597 0.0819 -0.0142 0.075 Uiso 1 1 calc R U
C10 C -0.4204(6) -0.0409(5) -0.0613(2) 0.0649(16) Uani 1 1 d . .
H10 H -0.3891 -0.0281 -0.1057 0.078 Uiso 1 1 calc R U
C11 C -0.5689(7) -0.1157(5) -0.0619(3) 0.0798(18) Uani 1 1 d . .
H11A H -0.6125 -0.1190 -0.0192 0.096 Uiso 1 1 calc R U
H11B H -0.5397 -0.1946 -0.0741 0.096 Uiso 1 1 calc R U
C12 C -0.6974(8) -0.0716(7) -0.1068(4) 0.109(2) Uani 1 1 d . .
H12A H -0.7882 -0.1228 -0.1050 0.164 Uiso 1 1 calc R U
H12B H -0.7291 0.0058 -0.0944 0.164 Uiso 1 1 calc R U
H12C H -0.6562 -0.0699 -0.1494 0.164 Uiso 1 1 calc R U
C13 C -0.3036(6) 0.0100(5) 0.1879(2) 0.0567(13) Uani 1 1 d . .
C14 C -0.4439(8) 0.0421(7) 0.2146(3) 0.091(2) Uani 1 1 d . .
H14 H -0.5044 0.1014 0.1962 0.109 Uiso 1 1 calc R U
C15 C -0.4987(11) -0.0137(10) 0.2701(4) 0.124(3) Uani 1 1 d . .
H15 H -0.5935 0.0131 0.2880 0.149 Uiso 1 1 calc R U
C16 C -0.2878(10) -0.1337(7) 0.2721(3) 0.087(2) Uani 1 1 d . .
C17 C -0.2105(13) -0.2290(8) 0.3005(4) 0.125(4) Uani 1 1 d . .
H17 H -0.2583 -0.2661 0.3350 0.150 Uiso 1 1 calc R U
C18 C -0.0693(13) -0.2680(8) 0.2792(5) 0.125(4) Uani 1 1 d . .
H18 H -0.0216 -0.3323 0.2986 0.150 Uiso 1 1 calc R U
C19 C 0.0078(10) -0.2126(6) 0.2275(4) 0.091(2) Uani 1 1 d . .
C20 C -0.0649(7) -0.1205(5) 0.1976(3) 0.0623(15) Uani 1 1 d . .
H20 H -0.0143 -0.0838 0.1637 0.075 Uiso 1 1 calc R U
C21 C -0.2164(7) -0.0811(5) 0.2180(2) 0.0591(14) Uani 1 1 d . .
C22 C 0.2479(10) -0.1942(8) 0.1714(5) 0.128(3) Uani 1 1 d . .
H22A H 0.3470 -0.2348 0.1647 0.192 Uiso 1 1 calc R U
H22B H 0.1934 -0.1855 0.1314 0.192 Uiso 1 1 calc R U
H22C H 0.2690 -0.1185 0.1891 0.192 Uiso 1 1 calc R U

loop_
_atom_site_aniso_label
_atom_site_aniso_U_11
_atom_site_aniso_U_22
_atom_site_aniso_U_33
_atom_site_aniso_U_23
_atom_site_aniso_U_13
_atom_site_aniso_U_12
Cl1 0.0586(8) 0.1006(11) 0.0600(7) -0.0050(9) -0.0019(7) 0.0003(9)
N1 0.038(2) 0.064(3) 0.066(3) 0.028(2) -0.008(2) -0.007(2)
N2 0.129(6) 0.185(8) 0.058(4) 0.013(5) 0.008(4) -0.054(6)
O1 0.113(5) 0.097(4) 0.196(6) 0.030(4) -0.066(5) 0.030(4)
C1 0.086(4) 0.041(3) 0.121(5) 0.019(4) -0.034(4) -0.002(3)
C2 0.075(4) 0.053(4) 0.100(4) 0.009(3) -0.031(4) -0.004(3)
C3 0.043(3) 0.057(3) 0.062(3) 0.012(3) -0.007(2) -0.001(3)
C4 0.045(3) 0.047(3) 0.051(3) 0.016(3) 0.005(2) 0.003(2)
C5 0.111(5) 0.065(4) 0.062(3) -0.001(3) -0.024(4) 0.027(4)
C6 0.073(4) 0.126(6) 0.062(4) -0.014(4) -0.008(3) 0.047(4)
C7 0.040(3) 0.275(14) 0.076(5) -0.018(7) 0.001(3) 0.010(6)
C8 0.049(4) 0.170(8) 0.076(4) 0.055(5) -0.008(3) -0.028(4)
C9 0.045(3) 0.074(4) 0.070(3) 0.026(3) -0.012(3) 0.000(3)
C10 0.046(3) 0.098(5) 0.051(3) 0.010(3) 0.003(3) 0.002(3)
C11 0.071(4) 0.076(4) 0.092(4) -0.006(4) 0.008(4) -0.006(3)
C12 0.067(4) 0.123(6) 0.137(6) -0.018(6) -0.029(5) -0.007(5)
C13 0.052(3) 0.066(4) 0.052(3) -0.007(3) -0.003(3) -0.004(3)
C14 0.076(4) 0.121(6) 0.076(4) -0.008(4) 0.007(4) 0.008(4)
C15 0.098(6) 0.198(11) 0.076(6) -0.027(6) 0.040(5) -0.017(7)
C16 0.100(5) 0.114(6) 0.048(3) 0.018(4) -0.021(4) -0.044(5)
C17 0.152(8) 0.144(9) 0.078(5) 0.062(6) -0.063(6) -0.080(7)
C18 0.145(8) 0.089(6) 0.141(8) 0.054(6) -0.098(8) -0.035(6)
C19 0.099(5) 0.076(5) 0.099(5) 0.018(5) -0.051(5) -0.012(5)
C20 0.070(4) 0.058(4) 0.059(3) 0.009(3) -0.027(3) -0.009(3)
C21 0.071(3) 0.066(4) 0.040(3) 0.000(3) -0.014(3) -0.012(3)
C22 0.101(6) 0.128(8) 0.154(8) -0.019(7) -0.032(6) 0.041(6)

loop_
_atom_type_symbol
_atom_type_description
_atom_type_scat_dispersion_real
_atom_type_scat_dispersion_imag
_atom_type_scat_source
C C 0.0033 0.0016 'International Tables Vol C Tables 4.2.6.8 and 6.1.1.4'
H H 0.0000 0.0000 'International Tables Vol C Tables 4.2.6.8 and 6.1.1.4'
O O 0.0106 0.0060 'International Tables Vol C Tables 4.2.6.8 and 6.1.1.4'
N N 0.0061 0.0033 'International Tables Vol C Tables 4.2.6.8 and 6.1.1.4'
Cl Cl 0.1484 0.1585 'International Tables Vol C Tables 4.2.6.8 and 6.1.1.4'

loop_
_geom_angle_atom_site_label_1
_geom_angle_atom_site_label_2
_geom_angle_atom_site_label_3
_geom_angle
C8 N1 C9 108.5(4)
C8 N1 C1 111.4(5)
C9 N1 C1 115.2(4)
C8 N1 C4 111.6(4)
C9 N1 C4 108.5(4)
C1 N1 C4 101.4(4)
C15 N2 C16 116.0(7)
C19 O1 C22 117.3(6)
N1 C1 C2 105.2(4)
N1 C1 H1A 110.7
C2 C1 H1A 110.7
N1 C1 H1B 110.7
C2 C1 H1B 110.7
H1A C1 H1B 108.8
C1 C2 C3 105.6(4)
C1 C2 H2A 110.6
C3 C2 H2A 110.6
C1 C2 H2B 110.6
C3 C2 H2B 110.6
H2A C2 H2B 108.7
C13 C3 C2 116.5(5)
C13 C3 C4 109.9(4)
C2 C3 C4 103.9(4)
C13 C3 H3 108.8
C2 C3 H3 108.8
C4 C3 H3 108.8
C5 C4 N1 110.4(4)
C5 C4 C3 120.0(4)
N1 C4 C3 102.3(4)
C5 C4 H4 107.8
N1 C4 H4 107.8
C3 C4 H4 107.8
C4 C5 C6 109.2(5)
C4 C5 H5A 109.8
C6 C5 H5A 109.8
C4 C5 H5B 109.8
C6 C5 H5B 109.8
H5A C5 H5B 108.3
C7 C6 C5 108.6(6)
C7 C6 C10 107.6(6)
C5 C6 C10 111.1(5)
C7 C6 H6 109.8
C5 C6 H6 109.8
C10 C6 H6 109.8
C6 C7 C8 110.1(5)
C6 C7 H7A 109.6
C8 C7 H7A 109.6
C6 C7 H7B 109.6
C8 C7 H7B 109.6
H7A C7 H7B 108.2
N1 C8 C7 109.3(5)
N1 C8 H8A 109.8
C7 C8 H8A 109.8
N1 C8 H8B 109.8
C7 C8 H8B 109.8
H8A C8 H8B 108.3
N1 C9 C10 110.0(4)
N1 C9 H9A 109.7
C10 C9 H9A 109.7
N1 C9 H9B 109.7
C10 C9 H9B 109.7
H9A C9 H9B 108.2
C11 C10 C6 114.6(5)
C11 C10 C9 111.7(4)
C6 C10 C9 108.5(5)
C11 C10 H10 107.2
C6 C10 H10 107.2
C9 C10 H10 107.2
C10 C11 C12 113.6(5)
C10 C11 H11A 108.9
C12 C11 H11A 108.9
C10 C11 H11B 108.9
C12 C11 H11B 108.9
H11A C11 H11B 107.7
C11 C12 H12A 109.5
C11 C12 H12B 109.5
H12A C12 H12B 109.5
C11 C12 H12C 109.5
H12A C12 H12C 109.5
H12B C12 H12C 109.5
C14 C13 C21 117.5(5)
C14 C13 C3 120.4(5)
C21 C13 C3 122.0(5)
C13 C14 C15 120.2(7)
C13 C14 H14 119.9
C15 C14 H14 119.9
N2 C15 C14 124.9(8)
N2 C15 H15 117.6
C14 C15 H15 117.6
N2 C16 C17 117.0(8)
N2 C16 C21 124.5(7)
C17 C16 C21 118.5(8)
C18 C17 C16 121.6(8)
C18 C17 H17 119.2
C16 C17 H17 119.2
C17 C18 C19 120.6(8)
C17 C18 H18 119.7
C19 C18 H18 119.7
O1 C19 C20 125.9(8)
O1 C19 C18 114.4(8)
C20 C19 C18 119.7(8)
C19 C20 C21 120.4(6)
C19 C20 H20 119.8
C21 C20 H20 119.8
C20 C21 C16 119.1(6)
C20 C21 C13 124.1(5)
C16 C21 C13 116.8(6)
O1 C22 H22A 109.5
O1 C22 H22B 109.5
H22A C22 H22B 109.5
O1 C22 H22C 109.5
H22A C22 H22C 109.5
H22B C22 H22C 109.5

loop_
_geom_bond_atom_site_label_1
_geom_bond_atom_site_label_2
_geom_bond_distance
N1 C8 1.486(7)
N1 C9 1.493(6)
N1 C1 1.501(7)
N1 C4 1.515(5)
N2 C15 1.289(11)
N2 C16 1.346(10)
O1 C19 1.354(9)
O1 C22 1.384(10)
C1 C2 1.510(8)
C1 H1A 0.9700
C1 H1B 0.9700
C2 C3 1.549(7)
C2 H2A 0.9700
C2 H2B 0.9700
C3 C13 1.506(7)
C3 C4 1.551(6)
C3 H3 0.9800
C4 C5 1.503(7)
C4 H4 0.9800
C5 C6 1.519(8)
C5 H5A 0.9700
C5 H5B 0.9700
C6 C7 1.507(10)
C6 C10 1.527(7)
C6 H6 0.9800
C7 C8 1.525(11)
C7 H7A 0.9700
C7 H7B 0.9700
C8 H8A 0.9700
C8 H8B 0.9700
C9 C10 1.537(8)
C9 H9A 0.9700
C9 H9B 0.9700
C10 C11 1.509(7)
C10 H10 0.9800
C11 C12 1.517(8)
C11 H11A 0.9700
C11 H11B 0.9700
C12 H12A 0.9600
C12 H12B 0.9600
C12 H12C 0.9600
C13 C14 1.351(7)
C13 C21 1.421(7)
C14 C15 1.407(10)
C14 H14 0.9300
C15 H15 0.9300
C16 C17 1.402(11)
C16 C21 1.417(8)
C17 C18 1.339(12)
C17 H17 0.9300
C18 C19 1.413(11)
C18 H18 0.9300
C19 C20 1.369(8)
C20 C21 1.412(7)
C20 H20 0.9300
C22 H22A 0.9600
C22 H22B 0.9600
C22 H22C 0.9600
